data_4061649
_publ_section_title
;
The First Structural Characterization of alpha-Zincated (Reformatsky)
Amides and Phosphine Oxides
;
_journal_name_full Organometallics
_journal_paper_doi 10.1021/om050474c
_journal_year 2005
_chemical_formula_sum 'C26 H42 N4 O3 P2 Zn2'
_chemical_formula_weight 651.32
_chemical_name_common LZn2[CH2P(O)Me2]2
_space_group_IT_number 13
_symmetry_cell_setting monoclinic
_symmetry_space_group_name_Hall '-P 2yac'
_symmetry_space_group_name_H-M 'P 1 2/n 1'
_cell_angle_alpha 90.00
_cell_angle_beta 107.6550(10)
_cell_angle_gamma 90.00
_cell_formula_units_Z 4
_cell_length_a 13.3940(5)
_cell_length_b 10.8162(4)
_cell_length_c 21.5733(9)
_cell_measurement_temperature 154(2)
_cell_volume 2978.2(2)
_diffrn_ambient_temperature 154(2)
_exptl_crystal_density_diffrn 1.453
_cod_original_sg_symbol_H-M 'P 2/n'
_cod_database_code 4061649

loop_
_symmetry_equiv_pos_as_xyz
'x, y, z'
'-x+1/2, y, -z+1/2'
'-x, -y, -z'
'x-1/2, -y, z-1/2'

loop_
_atom_site_label
_atom_site_type_symbol
_atom_site_fract_x
_atom_site_fract_y
_atom_site_fract_z
_atom_site_U_iso_or_equiv
_atom_site_adp_type
_atom_site_occupancy
_atom_site_symmetry_multiplicity
_atom_site_calc_flag
_atom_site_refinement_flags
_atom_site_disorder_assembly
_atom_site_disorder_group
Zn1 Zn 0.25626(4) 0.16035(5) 0.33710(3) 0.02168(16) Uani 1 1 d . . .
Zn2 Zn 0.88535(5) 0.64433(5) 0.30763(3) 0.02361(16) Uani 1 1 d . . .
P1 P 0.42086(10) 0.03783(11) 0.27521(6) 0.0230(3) Uani 1 1 d . . .
P2 P 0.68166(11) 0.52854(12) 0.33321(6) 0.0260(3) Uani 1 1 d . . .
O1 O 0.2500 0.3807(4) 0.2500 0.0214(10) Uani 1 2 d S . .
O2 O 0.3444(3) 0.0261(3) 0.31459(15) 0.0240(8) Uani 1 1 d . . .
O3 O 0.7500 0.8690(4) 0.2500 0.0214(10) Uani 1 2 d S . .
O4 O 0.7919(3) 0.5144(3) 0.32865(17) 0.0310(9) Uani 1 1 d . . .
N1 N 0.2894(3) 0.0875(4) 0.4358(2) 0.0283(10) Uani 1 1 d . . .
N2 N 0.3557(3) 0.2923(3) 0.37995(18) 0.0232(9) Uani 1 1 d . . .
N3 N 1.0187(3) 0.5686(3) 0.3807(2) 0.0280(10) Uani 1 1 d . . .
N4 N 0.8968(3) 0.7802(3) 0.36996(18) 0.0231(9) Uani 1 1 d . . .
C1 C 0.2829(5) -0.0480(4) 0.4418(3) 0.0385(14) Uani 1 1 d . . .
H1A H 0.2097 -0.0743 0.4246 0.058 Uiso 1 1 calc R . .
H1B H 0.3104 -0.0716 0.4877 0.058 Uiso 1 1 calc R . .
H1C H 0.3245 -0.0880 0.4171 0.058 Uiso 1 1 calc R . .
C2 C 0.2217(4) 0.1470(5) 0.4698(3) 0.0365(13) Uani 1 1 d . . .
H2A H 0.1495 0.1177 0.4511 0.055 Uiso 1 1 calc R . .
H2B H 0.2238 0.2369 0.4648 0.055 Uiso 1 1 calc R . .
H2C H 0.2466 0.1257 0.5161 0.055 Uiso 1 1 calc R . .
C3 C 0.3983(4) 0.1290(4) 0.4616(2) 0.0289(12) Uani 1 1 d . . .
H3A H 0.4426 0.0790 0.4418 0.040 Uiso 1 1 calc R . .
H3B H 0.4230 0.1147 0.5092 0.040 Uiso 1 1 calc R . .
C4 C 0.4116(4) 0.2651(4) 0.4482(2) 0.0283(12) Uani 1 1 d . . .
H4A H 0.3832 0.3167 0.4769 0.040 Uiso 1 1 calc R . .
H4B H 0.4869 0.2847 0.4575 0.040 Uiso 1 1 calc R . .
C5 C 0.3518(4) 0.4164(4) 0.3646(2) 0.0203(10) Uani 1 1 d . . .
C6 C 0.3983(4) 0.5129(4) 0.4071(2) 0.0242(11) Uani 1 1 d . . .
H6 H 0.4397 0.4923 0.4500 0.029 Uiso 1 1 calc R . .
C7 C 0.3869(4) 0.6384(4) 0.3895(2) 0.0277(12) Uani 1 1 d . . .
H7 H 0.4196 0.6992 0.4208 0.033 Uiso 1 1 calc R . .
C8 C 0.3294(4) 0.6757(4) 0.3279(2) 0.0250(11) Uani 1 1 d . . .
H8 H 0.3214 0.7606 0.3161 0.030 Uiso 1 1 calc R . .
C9 C 0.2836(4) 0.5824(4) 0.2838(2) 0.0202(10) Uani 1 1 d . . .
C10 C 0.2989(4) 0.4589(4) 0.3019(2) 0.0203(10) Uani 1 1 d . . .
C11 C 0.3935(4) 0.1615(4) 0.2201(2) 0.0226(11) Uani 1 1 d . . .
H11A H 0.4405 0.1568 0.1925 0.032 Uiso 1 1 calc R . .
H11B H 0.4079 0.2403 0.2445 0.032 Uiso 1 1 calc R . .
C12 C 0.4191(5) -0.1003(4) 0.2284(3) 0.0325(13) Uani 1 1 d . . .
H12A H 0.4338 -0.1722 0.2574 0.049 Uiso 1 1 calc R . .
H12B H 0.4726 -0.0942 0.2060 0.049 Uiso 1 1 calc R . .
H12C H 0.3500 -0.1099 0.1962 0.049 Uiso 1 1 calc R . .
C13 C 0.5501(4) 0.0461(6) 0.3313(3) 0.0400(15) Uani 1 1 d . . .
H13A H 0.5619 -0.0247 0.3609 0.060 Uiso 1 1 calc R . .
H13B H 0.5577 0.1230 0.3563 0.060 Uiso 1 1 calc R . .
H13C H 0.6015 0.0447 0.3072 0.060 Uiso 1 1 calc R . .
C14 C 1.0277(5) 0.4330(5) 0.3846(3) 0.0430(15) Uani 1 1 d . . .
H14A H 1.0426 0.4014 0.3457 0.064 Uiso 1 1 calc R . .
H14B H 0.9617 0.3976 0.3871 0.064 Uiso 1 1 calc R . .
H14C H 1.0847 0.4097 0.4234 0.064 Uiso 1 1 calc R . .
C15 C 1.1185(4) 0.6202(5) 0.3756(3) 0.0389(14) Uani 1 1 d . . .
H15A H 1.1318 0.5879 0.3364 0.058 Uiso 1 1 calc R . .
H15B H 1.1761 0.5962 0.4140 0.058 Uiso 1 1 calc R . .
H15C H 1.1136 0.7106 0.3731 0.058 Uiso 1 1 calc R . .
C16 C 0.9967(4) 0.6166(4) 0.4392(2) 0.0281(12) Uani 1 1 d . . .
H16A H 1.0581 0.6015 0.4778 0.039 Uiso 1 1 calc R . .
H16B H 0.9362 0.5716 0.4456 0.039 Uiso 1 1 calc R . .
C17 C 0.9728(4) 0.7539(4) 0.4335(2) 0.0277(12) Uani 1 1 d . . .
H17A H 0.9438 0.7799 0.4686 0.039 Uiso 1 1 calc R . .
H17B H 1.0381 0.8010 0.4383 0.039 Uiso 1 1 calc R . .
C18 C 0.8757(4) 0.9039(4) 0.3590(2) 0.0213(11) Uani 1 1 d . . .
C19 C 0.9191(4) 1.0014(4) 0.4024(2) 0.0281(12) Uani 1 1 d . . .
H19 H 0.9653 0.9814 0.4442 0.034 Uiso 1 1 calc R . .
C20 C 0.8972(4) 1.1262(4) 0.3867(2) 0.0272(12) Uani 1 1 d . . .
H20 H 0.9277 1.1870 0.4185 0.033 Uiso 1 1 calc R . .
C21 C 0.8334(4) 1.1641(4) 0.3270(2) 0.0251(11) Uani 1 1 d . . .
H21 H 0.8217 1.2491 0.3163 0.030 Uiso 1 1 calc R . .
C22 C 0.7868(4) 1.0711(4) 0.2831(2) 0.0195(10) Uani 1 1 d . . .
C23 C 0.8065(4) 0.9471(4) 0.2996(2) 0.0197(10) Uani 1 1 d . . .
C24 C 0.6079(4) 0.6450(4) 0.2840(2) 0.0291(12) Uani 1 1 d . . .
H24A H 0.6330 0.7261 0.3040 0.041 Uiso 1 1 calc R . .
H24B H 0.5339 0.6359 0.2830 0.041 Uiso 1 1 calc R . .
C25 C 0.6908(5) 0.5532(5) 0.4165(3) 0.0441(15) Uani 1 1 d . . .
H25A H 0.7323 0.4868 0.4431 0.066 Uiso 1 1 calc R . .
H25B H 0.6203 0.5535 0.4213 0.066 Uiso 1 1 calc R . .
H25C H 0.7247 0.6329 0.4309 0.066 Uiso 1 1 calc R . .
C26 C 0.6106(4) 0.3864(5) 0.3123(3) 0.0391(14) Uani 1 1 d . . .
H26A H 0.6505 0.3193 0.3392 0.059 Uiso 1 1 calc R . .
H26B H 0.5999 0.3678 0.2663 0.059 Uiso 1 1 calc R . .
H26C H 0.5424 0.3943 0.3200 0.059 Uiso 1 1 calc R . .

loop_
_atom_site_aniso_label
_atom_site_aniso_U_11
_atom_site_aniso_U_22
_atom_site_aniso_U_33
_atom_site_aniso_U_23
_atom_site_aniso_U_13
_atom_site_aniso_U_12
Zn1 0.0188(3) 0.0222(3) 0.0239(3) 0.0002(2) 0.0063(3) 0.0015(2)
Zn2 0.0228(3) 0.0234(3) 0.0251(3) 0.0006(2) 0.0079(3) 0.0009(2)
P1 0.0184(7) 0.0250(6) 0.0277(7) 0.0014(6) 0.0100(6) 0.0024(5)
P2 0.0214(8) 0.0278(7) 0.0283(7) 0.0009(6) 0.0066(6) -0.0019(6)
O1 0.018(3) 0.028(2) 0.017(2) 0.000 0.003(2) 0.000
O2 0.023(2) 0.0256(17) 0.0284(18) -0.0008(15) 0.0159(17) 0.0035(14)
O3 0.018(3) 0.020(2) 0.026(2) 0.000 0.005(2) 0.000
O4 0.024(2) 0.0272(18) 0.043(2) 0.0049(16) 0.0117(19) -0.0036(15)
N1 0.025(3) 0.030(2) 0.034(2) -0.0001(19) 0.015(2) 0.0023(19)
N2 0.023(2) 0.025(2) 0.016(2) 0.0016(17) -0.0007(19) 0.0012(17)
N3 0.023(3) 0.024(2) 0.039(3) 0.0071(19) 0.012(2) 0.0023(18)
N4 0.021(2) 0.025(2) 0.020(2) 0.0060(17) 0.0018(19) 0.0037(18)
C1 0.047(4) 0.027(3) 0.041(3) 0.004(3) 0.014(3) -0.002(3)
C2 0.034(3) 0.041(3) 0.040(3) 0.000(3) 0.020(3) 0.002(3)
C3 0.028(3) 0.034(3) 0.022(3) 0.006(2) 0.004(3) 0.008(2)
C4 0.023(3) 0.033(3) 0.027(3) 0.003(2) 0.003(3) -0.001(2)
C5 0.012(3) 0.026(2) 0.020(2) 0.002(2) 0.001(2) 0.003(2)
C6 0.020(3) 0.030(3) 0.017(2) 0.000(2) -0.003(2) -0.001(2)
C7 0.023(3) 0.027(3) 0.032(3) -0.008(2) 0.006(3) -0.004(2)
C8 0.016(3) 0.028(3) 0.031(3) -0.003(2) 0.008(2) -0.002(2)
C9 0.014(3) 0.025(2) 0.021(2) 0.000(2) 0.005(2) 0.0007(19)
C10 0.015(3) 0.023(2) 0.023(2) -0.003(2) 0.007(2) 0.001(2)
C11 0.017(3) 0.029(3) 0.024(2) -0.001(2) 0.008(2) -0.004(2)
C12 0.040(4) 0.026(3) 0.039(3) -0.002(2) 0.022(3) 0.005(2)
C13 0.016(3) 0.062(4) 0.043(3) 0.017(3) 0.012(3) 0.001(3)
C14 0.039(4) 0.034(3) 0.052(4) 0.011(3) 0.008(3) 0.014(3)
C15 0.019(3) 0.050(3) 0.050(4) 0.005(3) 0.015(3) 0.001(3)
C16 0.022(3) 0.033(3) 0.023(3) 0.012(2) -0.002(2) 0.001(2)
C17 0.024(3) 0.029(3) 0.024(3) 0.006(2) -0.001(2) 0.006(2)
C18 0.016(3) 0.024(2) 0.022(2) 0.000(2) 0.005(2) -0.006(2)
C19 0.027(3) 0.035(3) 0.020(3) 0.001(2) 0.004(2) 0.001(2)
C20 0.027(3) 0.022(2) 0.030(3) -0.006(2) 0.004(3) -0.004(2)
C21 0.024(3) 0.027(3) 0.023(2) -0.002(2) 0.004(2) 0.002(2)
C22 0.013(3) 0.021(2) 0.026(2) 0.001(2) 0.008(2) 0.0027(19)
C23 0.014(3) 0.027(2) 0.018(2) -0.003(2) 0.004(2) 0.000(2)
C24 0.022(3) 0.027(3) 0.039(3) -0.005(2) 0.009(3) -0.002(2)
C25 0.040(4) 0.054(4) 0.038(3) -0.003(3) 0.012(3) 0.000(3)
C26 0.029(3) 0.030(3) 0.057(4) 0.000(3) 0.010(3) -0.006(2)

loop_
_geom_bond_atom_site_label_1
_geom_bond_atom_site_label_2
_geom_bond_distance
_geom_bond_site_symmetry_2
_geom_bond_publ_flag
Zn1 N2 1.980(4) . ?
Zn1 C11 2.011(5) 2 ?
Zn1 O2 2.021(3) . ?
Zn1 N1 2.186(4) . ?
Zn1 Zn1 3.7108(11) 2 ?
Zn2 N4 1.966(4) . ?
Zn2 C24 2.006(5) 2_655 ?
Zn2 O4 2.023(3) . ?
Zn2 N3 2.154(4) . ?
Zn2 Zn2 3.7230(12) 2_655 ?
P1 O2 1.521(3) . ?
P1 C11 1.753(5) . ?
P1 C13 1.788(5) . ?
P1 C12 1.800(5) . ?
P2 O4 1.517(4) . ?
P2 C24 1.747(5) . ?
P2 C25 1.784(5) . ?
P2 C26 1.793(5) . ?
O1 C10 1.397(5) . ?
O1 C10 1.397(5) 2 ?
O3 C23 1.393(5) . ?
O3 C23 1.393(5) 2_655 ?
N1 C3 1.465(6) . ?
N1 C1 1.476(6) . ?
N1 C2 1.476(6) . ?
N2 C5 1.379(6) . ?
N2 C4 1.466(6) . ?
N3 C14 1.471(6) . ?
N3 C16 1.475(6) . ?
N3 C15 1.483(6) . ?
N4 C18 1.373(6) . ?
N4 C17 1.467(6) . ?
C3 C4 1.521(6) . ?
C5 C10 1.401(6) . ?
C5 C6 1.404(6) . ?
C6 C7 1.406(6) . ?
C7 C8 1.378(7) . ?
C8 C9 1.395(6) . ?
C9 C10 1.389(6) . ?
C9 C9 1.462(9) 2 ?
C11 Zn1 2.011(5) 2 ?
C16 C17 1.516(6) . ?
C18 C19 1.413(6) . ?
C18 C23 1.415(6) . ?
C19 C20 1.401(6) . ?
C20 C21 1.374(7) . ?
C21 C22 1.393(6) . ?
C22 C23 1.392(6) . ?
C22 C22 1.468(9) 2_655 ?
C24 Zn2 2.006(5) 2_655 ?
